data_7026444
loop_
_publ_author_name
'Dutta, Daipayan'
'Jana, Atish D.'
'Debnath, Mainak'
'Bhaumik, Asim'
'Marek, Jaromir'
'Ali, Mahammad'

_publ_section_title
;
 Robust 1D open rack-like architecture in coordination polymers of
 Anderson POMs [{Na4(H2O)14}{Cu(gly)}2][TeMo6O24] and
 [{Cu(en)2}3{TeW6O24}]: synthesis, characterization and heterogeneous
 catalytic epoxidation of olefines.
;
_journal_issue 48
_journal_name_full 'Dalton transactions (Cambridge, England : 2003)'
_journal_page_first 11551
_journal_page_last 11559
_journal_paper_doi 10.1039/c0dt00426j
_journal_volume 39
_journal_year 2010
_chemical_formula_moiety 'C12 H40 Cu3 N12 O24 Te W6, 6(O)'
_chemical_formula_sum 'C6 H20 Cu1.5 N6 O15 Te0.5 W3'
_chemical_formula_weight 1126.94
_chemical_name_systematic
;
?
;
_space_group_IT_number 2
_symmetry_cell_setting triclinic
_symmetry_Int_Tables_number 2
_symmetry_space_group_name_Hall '-P 1'
_symmetry_space_group_name_H-M 'P -1'
_atom_sites_solution_hydrogens geom
_atom_sites_solution_primary direct
_atom_sites_solution_secondary difmap
_audit_creation_method SHELXL-97
_cell_angle_alpha 67.370(4)
_cell_angle_beta 85.640(3)
_cell_angle_gamma 72.680(4)
_cell_formula_units_Z 2
_cell_length_a 8.5690(12)
_cell_length_b 11.5330(15)
_cell_length_c 13.1650(15)
_cell_measurement_temperature 293(2)
_cell_volume 1145.3(3)
_computing_structure_refinement 'SHELXL-97 (Sheldrick, 1997)'
_diffrn_ambient_temperature 293(2)
_diffrn_measured_fraction_theta_full 0.902
_diffrn_measured_fraction_theta_max 0.902
_diffrn_radiation_monochromator graphite
_diffrn_radiation_source 'fine-focus sealed tube'
_diffrn_radiation_type MoK\a
_diffrn_radiation_wavelength 0.71073
_diffrn_reflns_av_R_equivalents 0.0290
_diffrn_reflns_av_sigmaI/netI 0.0377
_diffrn_reflns_limit_h_max 12
_diffrn_reflns_limit_h_min -12
_diffrn_reflns_limit_k_max 17
_diffrn_reflns_limit_k_min -17
_diffrn_reflns_limit_l_max 18
_diffrn_reflns_limit_l_min -18
_diffrn_reflns_number 15207
_diffrn_reflns_theta_full 32.19
_diffrn_reflns_theta_max 32.19
_diffrn_reflns_theta_min 2.94
_exptl_absorpt_coefficient_mu 17.084
_exptl_crystal_density_diffrn 3.268
_exptl_crystal_density_method 'not measured'
_exptl_crystal_F_000 1019
_exptl_crystal_size_max 0.19
_exptl_crystal_size_mid 0.16
_exptl_crystal_size_min 0.12
_refine_diff_density_max 7.116
_refine_diff_density_min -17.129
_refine_diff_density_rms 0.808
_refine_ls_extinction_method none
_refine_ls_goodness_of_fit_ref 1.051
_refine_ls_hydrogen_treatment noref
_refine_ls_matrix_type full
_refine_ls_number_parameters 237
_refine_ls_number_reflns 7294
_refine_ls_number_restraints 0
_refine_ls_restrained_S_all 1.051
_refine_ls_R_factor_all 0.0612
_refine_ls_R_factor_gt 0.0544
_refine_ls_shift/su_max 0.000
_refine_ls_shift/su_mean 0.000
_refine_ls_structure_factor_coef Fsqd
_refine_ls_weighting_details 'calc w=1/[\s^2^(Fo^2^)+(0.1070P)^2^+0.0000P] where P=(Fo^2^+2Fc^2^)/3'
_refine_ls_weighting_scheme calc
_refine_ls_wR_factor_gt 0.1419
_refine_ls_wR_factor_ref 0.1446
_reflns_number_gt 6031
_reflns_number_total 7294
_reflns_threshold_expression >2sigma(I)
_cod_data_source_file c0dt00426j.txt
_cod_data_source_block gkl017a
_cod_depositor_comments
;
The following automatic conversions were performed:

'_symmetry_cell_setting' value 'Triclinic' changed to 'triclinic'
according to /home/saulius/struct/CIF-dictionaries/cif_core.dic
dictionary named 'cif_core.dic' version 2.4.2 from 2011-04-26.

Automatic conversion script
Id: cif_fix_values 1891 2012-01-12 08:04:46Z andrius 
;
_cod_original_formula_sum 'C6 H20 Cu1.50 N6 O15 Te0.50 W3'
_cod_database_code 7026444

loop_
_symmetry_equiv_pos_as_xyz
'x, y, z'
'-x, -y, -z'

loop_
_atom_site_label
_atom_site_type_symbol
_atom_site_fract_x
_atom_site_fract_y
_atom_site_fract_z
_atom_site_U_iso_or_equiv
_atom_site_adp_type
_atom_site_occupancy
_atom_site_symmetry_multiplicity
_atom_site_calc_flag
_atom_site_refinement_flags
C1 C -0.3091(13) 0.5380(11) 0.6000(9) 0.024(2) Uani 1 1 d .
H1A H -0.3020 0.5874 0.6439 0.029 Uiso 1 1 calc R
H1B H -0.3998 0.5013 0.6249 0.029 Uiso 1 1 calc R
C2 C -0.3381(13) 0.6280(11) 0.4798(9) 0.024(2) Uani 1 1 d .
H2A H -0.3634 0.5834 0.4368 0.028 Uiso 1 1 calc R
H2B H -0.4290 0.7058 0.4706 0.028 Uiso 1 1 calc R
C3 C -0.3251(10) 0.2231(8) -0.1338(7) 0.0094(15) Uani 1 1 d .
H3A H -0.4282 0.2258 -0.1617 0.011 Uiso 1 1 calc R
H3B H -0.2416 0.2086 -0.1853 0.011 Uiso 1 1 calc R
C4 C -0.3399(10) 0.3514(9) -0.1221(7) 0.0121(16) Uani 1 1 d .
H4A H -0.2317 0.3601 -0.1175 0.015 Uiso 1 1 calc R
H4B H -0.3990 0.4243 -0.1862 0.015 Uiso 1 1 calc R
C5 C -0.5614(11) 0.1353(10) 0.2996(7) 0.0150(17) Uani 1 1 d .
H5A H -0.6710 0.1289 0.2960 0.018 Uiso 1 1 calc R
H5B H -0.5503 0.1527 0.3648 0.018 Uiso 1 1 calc R
C6 C -0.4365(10) 0.0062(9) 0.3079(7) 0.0118(16) Uani 1 1 d .
H6A H -0.3294 0.0030 0.3301 0.014 Uiso 1 1 calc R
H6B H -0.4681 -0.0673 0.3618 0.014 Uiso 1 1 calc R
N1 N -0.1541(9) 0.4302(7) 0.6145(6) 0.0118(14) Uani 1 1 d .
H1C H -0.1745 0.3620 0.6063 0.014 Uiso 1 1 calc R
H1D H -0.1089 0.4022 0.6824 0.014 Uiso 1 1 calc R
N2 N -0.1877(8) 0.6640(7) 0.4437(6) 0.0099(13) Uani 1 1 d .
H2C H -0.1780 0.7225 0.4707 0.012 Uiso 1 1 calc R
H2D H -0.1893 0.7005 0.3697 0.012 Uiso 1 1 calc R
N3 N -0.2800(8) 0.1144(7) -0.0230(6) 0.0097(13) Uani 1 1 d .
H3C H -0.1726 0.0942 -0.0071 0.012 Uiso 1 1 calc R
H3D H -0.3008 0.0423 -0.0229 0.012 Uiso 1 1 calc R
N4 N -0.4278(9) 0.3548(7) -0.0216(6) 0.0093(13) Uani 1 1 d .
H4C H -0.5339 0.3997 -0.0400 0.011 Uiso 1 1 calc R
H4D H -0.3855 0.3972 0.0089 0.011 Uiso 1 1 calc R
N5 N -0.5367(9) 0.2438(7) 0.2009(6) 0.0111(14) Uani 1 1 d .
N6 N -0.4325(9) 0.0002(7) 0.1979(6) 0.0107(13) Uiso 1 1 d .
O1 O -0.1545(6) 0.4064(5) 0.0747(5) 0.0042(10) Uiso 1 1 d .
O2 O 0.1625(6) 0.3308(5) 0.0531(4) 0.0035(10) Uiso 1 1 d .
O1W O 0.1270(8) 0.1298(7) 0.4854(6) 0.0184(14) Uani 1 1 d .
O3 O -0.0084(6) 0.4692(5) -0.1330(4) 0.0034(10) Uiso 1 1 d .
O2W O 0.1305(9) -0.1648(7) 0.3783(6) 0.0218(15) Uani 1 1 d .
O4 O 0.0118(6) 0.2051(5) -0.0035(4) 0.0036(9) Uiso 1 1 d .
O3W O 0.3072(9) 0.8717(7) -0.4776(6) 0.0213(14) Uani 1 1 d .
O5 O 0.2940(7) 0.4006(6) -0.1613(5) 0.0063(10) Uiso 1 1 d .
O6 O 0.0133(6) 0.2653(5) 0.2557(4) 0.0046(10) Uani 1 1 d .
O7 O 0.1762(7) 0.0544(6) 0.1997(5) 0.0061(10) Uiso 1 1 d .
O8 O -0.1604(7) 0.1370(6) 0.1836(5) 0.0084(11) Uani 1 1 d .
O9 O 0.3231(7) 0.6446(6) -0.2818(5) 0.0100(11) Uani 1 1 d .
O10 O 0.1031(7) 0.5615(6) -0.3592(5) 0.0080(11) Uani 1 1 d .
O11 O 0.1344(7) 0.2452(6) -0.2081(5) 0.0083(11) Uani 1 1 d .
O12 O 0.3510(7) 0.1414(6) -0.0303(5) 0.0081(11) Uani 1 1 d .
Cu1 Cu 0.0000 0.5000 0.5000 0.0080(3) Uani 1 2 d S
Cu2 Cu -0.41146(12) 0.17329(9) 0.08940(8) 0.00694(19) Uani 1 1 d .
Te1 Te 0.0000 0.5000 0.0000 0.00068(13) Uiso 1 2 d S
W1 W 0.01059(3) 0.19284(3) 0.14613(2) 0.00271(9) Uiso 1 1 d .
W2 W 0.17977(3) 0.27054(3) -0.09306(2) 0.00295(9) Uiso 1 1 d .
W3 W 0.16056(3) 0.57735(3) -0.24306(2) 0.00305(9) Uiso 1 1 d .

loop_
_atom_site_aniso_label
_atom_site_aniso_U_11
_atom_site_aniso_U_22
_atom_site_aniso_U_33
_atom_site_aniso_U_23
_atom_site_aniso_U_13
_atom_site_aniso_U_12
C1 0.022(5) 0.024(5) 0.019(5) -0.002(4) 0.011(4) -0.005(4)
C2 0.025(5) 0.017(5) 0.021(5) -0.002(4) -0.002(4) -0.002(4)
C3 0.009(3) 0.011(4) 0.009(4) -0.004(3) 0.004(3) -0.006(3)
C4 0.010(4) 0.012(4) 0.011(4) 0.001(3) 0.000(3) -0.006(3)
C5 0.010(4) 0.029(5) 0.012(4) -0.012(4) 0.002(3) -0.008(4)
C6 0.008(4) 0.012(4) 0.008(4) 0.002(3) 0.001(3) -0.002(3)
N1 0.012(3) 0.007(3) 0.010(3) 0.003(3) -0.001(3) -0.002(3)
N2 0.013(3) 0.008(3) 0.006(3) -0.003(3) 0.004(2) 0.000(3)
N3 0.008(3) 0.009(3) 0.012(3) -0.002(3) 0.001(3) -0.004(3)
N4 0.013(3) 0.003(3) 0.012(3) -0.003(3) -0.006(3) 0.000(2)
N5 0.010(3) 0.011(3) 0.014(4) -0.009(3) 0.001(3) -0.001(3)
O1W 0.023(3) 0.015(3) 0.013(3) -0.003(3) -0.003(3) -0.002(3)
O2W 0.037(4) 0.010(3) 0.017(3) -0.003(3) 0.004(3) -0.010(3)
O3W 0.025(3) 0.019(3) 0.015(3) 0.002(3) -0.004(3) -0.009(3)
O6 0.008(2) 0.002(2) 0.003(2) 0.000(2) -0.0020(19) -0.0002(19)
O8 0.011(3) 0.006(3) 0.008(3) 0.000(2) 0.002(2) -0.006(2)
O9 0.015(3) 0.006(3) 0.010(3) -0.002(2) 0.003(2) -0.007(2)
O10 0.012(3) 0.006(3) 0.006(3) -0.003(2) -0.001(2) -0.001(2)
O11 0.012(3) 0.009(3) 0.005(3) -0.003(2) 0.001(2) -0.005(2)
O12 0.005(2) 0.004(2) 0.014(3) -0.002(2) 0.002(2) -0.002(2)
Cu1 0.0096(6) 0.0038(6) 0.0083(6) -0.0006(5) 0.0015(5) -0.0010(5)
Cu2 0.0098(4) 0.0036(4) 0.0063(4) -0.0015(4) -0.0007(3) -0.0006(3)

loop_
_atom_type_symbol
_atom_type_description
_atom_type_scat_dispersion_real
_atom_type_scat_dispersion_imag
_atom_type_scat_source
C C 0.0033 0.0016 'International Tables Vol C Tables 4.2.6.8 and 6.1.1.4'
H H 0.0000 0.0000 'International Tables Vol C Tables 4.2.6.8 and 6.1.1.4'
N N 0.0061 0.0033 'International Tables Vol C Tables 4.2.6.8 and 6.1.1.4'
O O 0.0106 0.0060 'International Tables Vol C Tables 4.2.6.8 and 6.1.1.4'
Cu Cu 0.3201 1.2651 'International Tables Vol C Tables 4.2.6.8 and 6.1.1.4'
Te Te -0.5308 1.6751 'International Tables Vol C Tables 4.2.6.8 and 6.1.1.4'
W W -0.8490 6.8722 'International Tables Vol C Tables 4.2.6.8 and 6.1.1.4'

loop_
_geom_angle_atom_site_label_1
_geom_angle_atom_site_label_2
_geom_angle_atom_site_label_3
_geom_angle
_geom_angle_site_symmetry_1
_geom_angle_site_symmetry_3
N1 C1 C2 109.4(8) . .
N1 C1 H1A 109.8 . .
C2 C1 H1A 109.8 . .
N1 C1 H1B 109.8 . .
C2 C1 H1B 109.8 . .
H1A C1 H1B 108.2 . .
N2 C2 C1 106.9(8) . .
N2 C2 H2A 110.3 . .
C1 C2 H2A 110.3 . .
N2 C2 H2B 110.3 . .
C1 C2 H2B 110.3 . .
H2A C2 H2B 108.6 . .
N3 C3 C4 108.4(7) . .
N3 C3 H3A 110.0 . .
C4 C3 H3A 110.0 . .
N3 C3 H3B 110.0 . .
C4 C3 H3B 110.0 . .
H3A C3 H3B 108.4 . .
N4 C4 C3 109.8(7) . .
N4 C4 H4A 109.7 . .
C3 C4 H4A 109.7 . .
N4 C4 H4B 109.7 . .
C3 C4 H4B 109.7 . .
H4A C4 H4B 108.2 . .
N5 C5 C6 110.4(7) . .
N5 C5 H5A 109.6 . .
C6 C5 H5A 109.6 . .
N5 C5 H5B 109.6 . .
C6 C5 H5B 109.6 . .
H5A C5 H5B 108.1 . .
N6 C6 C5 106.9(7) . .
N6 C6 H6A 110.3 . .
C5 C6 H6A 110.3 . .
N6 C6 H6B 110.3 . .
C5 C6 H6B 110.3 . .
H6A C6 H6B 108.6 . .
C1 N1 Cu1 108.3(5) . .
C1 N1 H1C 110.0 . .
Cu1 N1 H1C 110.0 . .
C1 N1 H1D 110.0 . .
Cu1 N1 H1D 110.0 . .
H1C N1 H1D 108.4 . .
C2 N2 Cu1 107.7(6) . .
C2 N2 H2C 110.2 . .
Cu1 N2 H2C 110.2 . .
C2 N2 H2D 110.2 . .
Cu1 N2 H2D 110.2 . .
H2C N2 H2D 108.5 . .
C3 N3 Cu2 108.7(5) . .
C3 N3 H3C 110.0 . .
Cu2 N3 H3C 110.0 . .
C3 N3 H3D 110.0 . .
Cu2 N3 H3D 110.0 . .
H3C N3 H3D 108.3 . .
C4 N4 Cu2 111.8(5) . .
C4 N4 H4C 109.3 . .
Cu2 N4 H4C 109.3 . .
C4 N4 H4D 109.3 . .
Cu2 N4 H4D 109.3 . .
H4C N4 H4D 107.9 . .
C5 N5 Cu2 110.3(5) . .
C6 N6 Cu2 106.8(5) . .
Te1 O1 W3 101.9(2) . 2_565
Te1 O1 W1 101.9(2) . .
W3 O1 W1 91.5(2) 2_565 .
Te1 O2 W2 102.0(2) . .
Te1 O2 W1 102.6(2) . .
W2 O2 W1 92.10(19) . .
Te1 O3 W3 103.0(2) . .
Te1 O3 W2 102.0(2) . .
W3 O3 W2 92.94(19) . .
W1 O4 W2 116.5(3) . .
W2 O5 W3 116.5(3) . .
W1 O6 W3 116.7(3) . 2_565
W1 O8 Cu2 134.8(3) . .
N2 Cu1 N2 180.000(1) . 2_566
N2 Cu1 N1 94.9(3) . 2_566
N2 Cu1 N1 85.1(3) 2_566 2_566
N2 Cu1 N1 85.1(3) . .
N2 Cu1 N1 94.9(3) 2_566 .
N1 Cu1 N1 180.000(1) 2_566 .
N3 Cu2 N4 84.4(3) . .
N3 Cu2 N6 99.9(3) . .
N4 Cu2 N6 171.2(3) . .
N3 Cu2 N5 175.7(3) . .
N4 Cu2 N5 92.3(3) . .
N6 Cu2 N5 83.8(3) . .
N3 Cu2 O8 89.1(2) . .
N4 Cu2 O8 97.7(2) . .
N6 Cu2 O8 90.1(2) . .
N5 Cu2 O8 88.6(2) . .
O3 Te1 O3 180.0(3) . 2_565
O3 Te1 O2 94.5(2) . 2_565
O3 Te1 O2 85.5(2) 2_565 2_565
O3 Te1 O2 85.5(2) . .
O3 Te1 O2 94.5(2) 2_565 .
O2 Te1 O2 180.000(1) 2_565 .
O3 Te1 O1 94.9(2) . .
O3 Te1 O1 85.1(2) 2_565 .
O2 Te1 O1 94.3(2) 2_565 .
O2 Te1 O1 85.7(2) . .
O3 Te1 O1 85.1(2) . 2_565
O3 Te1 O1 94.9(2) 2_565 2_565
O2 Te1 O1 85.7(2) 2_565 2_565
O2 Te1 O1 94.3(2) . 2_565
O1 Te1 O1 180.0(3) . 2_565
O7 W1 O8 105.1(3) . .
O7 W1 O4 98.8(2) . .
O8 W1 O4 97.0(2) . .
O7 W1 O6 97.6(2) . .
O8 W1 O6 100.1(2) . .
O4 W1 O6 152.2(2) . .
O7 W1 O2 95.5(2) . .
O8 W1 O2 158.5(2) . .
O4 W1 O2 73.5(2) . .
O6 W1 O2 82.7(2) . .
O7 W1 O1 163.6(2) . .
O8 W1 O1 90.4(2) . .
O4 W1 O1 84.4(2) . .
O6 W1 O1 73.8(2) . .
O2 W1 O1 69.79(19) . .
O12 W2 O11 104.6(3) . .
O12 W2 O5 96.3(2) . .
O11 W2 O5 99.9(3) . .
O12 W2 O4 100.0(2) . .
O11 W2 O4 96.1(2) . .
O5 W2 O4 153.5(2) . .
O12 W2 O3 157.9(2) . .
O11 W2 O3 96.5(2) . .
O5 W2 O3 73.3(2) . .
O4 W2 O3 84.0(2) . .
O12 W2 O2 89.6(2) . .
O11 W2 O2 163.9(2) . .
O5 W2 O2 85.7(2) . .
O4 W2 O2 73.7(2) . .
O3 W2 O2 70.5(2) . .
O10 W3 O9 105.4(3) . .
O10 W3 O5 101.2(3) . .
O9 W3 O5 95.6(3) . .
O10 W3 O6 96.9(3) . 2_565
O9 W3 O6 99.2(3) . 2_565
O5 W3 O6 152.6(2) . 2_565
O10 W3 O3 93.9(2) . .
O9 W3 O3 159.4(2) . .
O5 W3 O3 73.3(2) . .
O6 W3 O3 85.2(2) 2_565 .
O10 W3 O1 161.7(2) . 2_565
O9 W3 O1 91.9(2) . 2_565
O5 W3 O1 82.6(2) . 2_565
O6 W3 O1 74.0(2) 2_565 2_565
O3 W3 O1 69.9(2) . 2_565

loop_
_geom_bond_atom_site_label_1
_geom_bond_atom_site_label_2
_geom_bond_distance
_geom_bond_site_symmetry_2
C1 N1 1.490(12) .
C1 C2 1.512(15) .
C1 H1A 0.9700 .
C1 H1B 0.9700 .
C2 N2 1.460(13) .
C2 H2A 0.9700 .
C2 H2B 0.9700 .
C3 N3 1.496(11) .
C3 C4 1.513(12) .
C3 H3A 0.9700 .
C3 H3B 0.9700 .
C4 N4 1.481(11) .
C4 H4A 0.9700 .
C4 H4B 0.9700 .
C5 N5 1.471(12) .
C5 C6 1.522(13) .
C5 H5A 0.9700 .
C5 H5B 0.9700 .
C6 N6 1.473(11) .
C6 H6A 0.9700 .
C6 H6B 0.9700 .
N1 Cu1 2.015(7) .
N1 H1C 0.9000 .
N1 H1D 0.9000 .
N2 Cu1 2.001(7) .
N2 H2C 0.9000 .
N2 H2D 0.9000 .
N3 Cu2 1.996(7) .
N3 H3C 0.9000 .
N3 H3D 0.9000 .
N4 Cu2 2.009(7) .
N4 H4C 0.9000 .
N4 H4D 0.9000 .
N5 Cu2 2.032(7) .
N6 Cu2 2.009(7) .
O1 Te1 1.929(5) .
O1 W3 2.290(5) 2_565
O1 W1 2.301(5) .
O2 Te1 1.928(5) .
O2 W2 2.266(5) .
O2 W1 2.284(5) .
O3 Te1 1.926(5) .
O3 W3 2.262(5) .
O3 W2 2.265(5) .
O4 W1 1.919(5) .
O4 W2 1.933(5) .
O5 W2 1.928(6) .
O5 W3 1.932(6) .
O6 W1 1.930(5) .
O6 W3 1.933(5) 2_565
O7 W1 1.732(6) .
O8 W1 1.735(6) .
O8 Cu2 2.410(6) .
O9 W3 1.741(6) .
O10 W3 1.731(6) .
O11 W2 1.739(6) .
O12 W2 1.729(6) .
Cu1 N2 2.001(7) 2_566
Cu1 N1 2.015(7) 2_566
Te1 O3 1.926(5) 2_565
Te1 O2 1.928(5) 2_565
Te1 O1 1.929(5) 2_565
W3 O6 1.933(5) 2_565
W3 O1 2.290(5) 2_565
